data_4500304
loop_
_publ_author_name
'Su, Zhi'
'Fan, Jian'
'Chen, Min'
'Okamura, Taka-aki'
'Sun, Wei-Yin'

_publ_section_title
;
 Syntheses, Characterization, and Properties of Three-Dimensional Pillared
 Frameworks with Entanglement
;
_journal_issue 4
_journal_name_full 'Crystal Growth &amp; Design'
_journal_page_first 1159
_journal_paper_doi 10.1021/cg101365v
_journal_volume 11
_journal_year 2011
_chemical_formula_sum 'C18 H15 Cd N4 O5'
_chemical_formula_weight 479.75
_chemical_name_systematic
; 
 ? 
;
_space_group_IT_number 14
_symmetry_cell_setting monoclinic
_symmetry_space_group_name_Hall '-P 2ybc'
_symmetry_space_group_name_H-M 'P 1 21/c 1'
_atom_sites_solution_hydrogens geom
_atom_sites_solution_primary direct
_atom_sites_solution_secondary difmap
_audit_creation_method SHELXL-97
_cell_angle_alpha 90.00
_cell_angle_beta 99.812(2)
_cell_angle_gamma 90.00
_cell_formula_units_Z 4
_cell_length_a 10.3885(11)
_cell_length_b 16.1515(16)
_cell_length_c 11.3054(11)
_cell_measurement_reflns_used 2555
_cell_measurement_temperature 293(2)
_cell_measurement_theta_max 22.53
_cell_measurement_theta_min 2.23
_cell_volume 1869.2(3)
_computing_cell_refinement 'Bruker SMART'
_computing_data_collection 'Bruker SMART'
_computing_data_reduction 'Bruker SAINT'
_computing_molecular_graphics 'Bruker SHELXTL'
_computing_publication_material 'Bruker SHELXTL'
_computing_structure_refinement 'SHELXL-97 (Sheldrick, 1997)'
_computing_structure_solution 'SHELXS-97 (Sheldrick, 1990)'
_diffrn_ambient_temperature 293(2)
_diffrn_measured_fraction_theta_full 0.997
_diffrn_measured_fraction_theta_max 0.997
_diffrn_measurement_device_type 'CCD area detector'
_diffrn_measurement_method 'phi and omega scans'
_diffrn_radiation_monochromator graphite
_diffrn_radiation_source 'fine-focus sealed tube'
_diffrn_radiation_type MoK\a
_diffrn_radiation_wavelength 0.71073
_diffrn_reflns_av_R_equivalents 0.0483
_diffrn_reflns_av_sigmaI/netI 0.0598
_diffrn_reflns_limit_h_max 12
_diffrn_reflns_limit_h_min -9
_diffrn_reflns_limit_k_max 19
_diffrn_reflns_limit_k_min -19
_diffrn_reflns_limit_l_max 13
_diffrn_reflns_limit_l_min -13
_diffrn_reflns_number 9348
_diffrn_reflns_theta_full 25.25
_diffrn_reflns_theta_max 25.25
_diffrn_reflns_theta_min 1.99
_exptl_absorpt_coefficient_mu 1.206
_exptl_absorpt_correction_type none
_exptl_crystal_colour colorless
_exptl_crystal_density_diffrn 1.705
_exptl_crystal_density_method 'not measured'
_exptl_crystal_description block
_exptl_crystal_F_000 956
_exptl_crystal_size_max 0.25
_exptl_crystal_size_mid 0.23
_exptl_crystal_size_min 0.2
_refine_diff_density_max 1.181
_refine_diff_density_min -0.420
_refine_diff_density_rms 0.103
_refine_ls_extinction_method none
_refine_ls_goodness_of_fit_ref 1.026
_refine_ls_hydrogen_treatment constr
_refine_ls_matrix_type full
_refine_ls_number_parameters 290
_refine_ls_number_reflns 3380
_refine_ls_number_restraints 90
_refine_ls_restrained_S_all 1.020
_refine_ls_R_factor_all 0.0634
_refine_ls_R_factor_gt 0.0468
_refine_ls_shift/su_max 0.001
_refine_ls_shift/su_mean 0.000
_refine_ls_structure_factor_coef Fsqd
_refine_ls_weighting_details 'calc w=1/[\s^2^(Fo^2^)+(0.0599P)^2^+0.0000P] where P=(Fo^2^+2Fc^2^)/3'
_refine_ls_weighting_scheme calc
_refine_ls_wR_factor_gt 0.1114
_refine_ls_wR_factor_ref 0.1180
_reflns_number_gt 2655
_reflns_number_total 3380
_reflns_threshold_expression >2sigma(I)
_cod_data_source_file cg101365v_si_002.cif
_cod_data_source_block 6
_cod_depositor_comments
;
The following automatic conversions were performed:

'_symmetry_cell_setting' value 'Monoclinic' changed to 'monoclinic'
according to /home/saulius/struct/CIF-dictionaries/cif_core.dic
dictionary named 'cif_core.dic' version 2.4.1 from 2010-06-29.

Automatic conversion script
Id: cif_fix_values 1715 2011-07-08 13:25:40Z adriana 
;
_cod_original_sg_symbol_H-M P2(1)/c
_cod_database_code 4500304

loop_
_symmetry_equiv_pos_as_xyz
'x, y, z'
'-x, y+1/2, -z+1/2'
'-x, -y, -z'
'x, -y-1/2, z-1/2'

loop_
_atom_site_label
_atom_site_type_symbol
_atom_site_fract_x
_atom_site_fract_y
_atom_site_fract_z
_atom_site_U_iso_or_equiv
_atom_site_adp_type
_atom_site_occupancy
_atom_site_symmetry_multiplicity
_atom_site_calc_flag
_atom_site_refinement_flags
_atom_site_disorder_group
Cd1 Cd 0.73136(4) -0.06671(2) -0.01549(4) 0.03645(17) Uani 1 1 d . .
O1 O 0.7704(4) 0.0659(2) 0.0307(4) 0.0476(10) Uani 1 1 d . .
O2 O 0.6268(4) 0.0145(2) 0.1345(4) 0.0552(11) Uani 1 1 d . .
O3 O 0.7006(5) -0.0377(4) -0.2219(4) 0.0875(17) Uani 1 1 d . .
O4 O 0.8733(5) -0.1045(4) -0.1452(5) 0.0910(18) Uani 1 1 d . .
N1 N 1.1186(4) 0.3830(3) 0.3621(4) 0.0426(11) Uani 1 1 d . .
N2 N 0.9507(4) 0.3107(3) 0.2751(4) 0.0447(12) Uani 1 1 d . .
N3 N 0.4004(4) 0.3311(3) 0.4896(4) 0.0393(11) Uani 1 1 d . .
N4 N 0.5329(4) 0.2561(2) 0.4019(4) 0.0387(11) Uani 1 1 d . .
C1 C 0.7091(5) 0.1472(3) 0.1879(5) 0.0358(12) Uani 1 1 d . .
C2 C 0.8177(5) 0.1959(3) 0.1904(5) 0.0403(13) Uani 1 1 d . .
H2 H 0.8801 0.1833 0.1432 0.048 Uiso 1 1 calc R .
C3 C 0.8315(5) 0.2642(3) 0.2649(5) 0.0391(13) Uani 1 1 d . .
C4 C 0.7368(5) 0.2847(3) 0.3325(5) 0.0414(14) Uani 1 1 d . .
H4 H 0.7458 0.3321 0.3799 0.050 Uiso 1 1 calc R .
C5 C 0.6304(5) 0.2350(3) 0.3292(5) 0.0384(13) Uani 1 1 d . .
C6 C 0.6150(5) 0.1656(3) 0.2570(5) 0.0393(13) Uani 1 1 d . .
H6 H 0.5424 0.1316 0.2549 0.047 Uiso 1 1 calc R .
C7 C 0.7010(5) 0.0711(3) 0.1118(5) 0.0386(13) Uani 1 1 d . .
C8 C 1.0043(5) 0.3548(3) 0.3736(5) 0.0422(14) Uani 1 1 d . .
H8 H 0.9645 0.3637 0.4402 0.051 Uiso 1 1 calc R .
C9 C 1.1409(6) 0.3555(4) 0.2518(6) 0.064(2) Uani 1 1 d . .
H9 H 1.2159 0.3662 0.2198 0.077 Uiso 1 1 calc R .
C10 C 1.0387(6) 0.3113(4) 0.1975(6) 0.067(2) Uani 1 1 d . .
H10 H 1.0294 0.2862 0.1225 0.080 Uiso 1 1 calc R .
C11 C 0.4860(5) 0.3308(3) 0.4166(5) 0.0367(12) Uani 1 1 d . .
H11 H 0.5109 0.3780 0.3792 0.044 Uiso 1 1 calc R .
C12 C 0.3916(6) 0.2507(3) 0.5236(6) 0.0517(16) Uani 1 1 d . .
H12 H 0.3379 0.2308 0.5752 0.062 Uiso 1 1 calc R .
C13 C 0.4729(6) 0.2049(3) 0.4703(6) 0.0570(18) Uani 1 1 d . .
H13 H 0.4858 0.1481 0.4788 0.068 Uiso 1 1 calc R .
C14 C 0.8068(8) -0.0667(6) -0.2311(7) 0.090(3) Uani 1 1 d . .
O5 O 0.4666(10) 0.0409(5) 0.6496(8) 0.172(4) Uani 1 1 d . .
C16 C 0.7953(12) 0.0130(10) -0.4346(12) 0.075(3) Uani 0.50 1 d PDU .
C17 C 0.8521(13) 0.0296(11) -0.5368(13) 0.081(4) Uani 0.50 1 d PDU .
C18 C 1.0338(15) -0.0067(11) -0.4432(15) 0.068(3) Uani 0.580(13) 1 d PDU 1
C19 C 0.9758(14) -0.0216(10) -0.3342(12) 0.068(3) Uani 0.580(13) 1 d PDU 1
C15 C 0.8652(18) -0.0892(12) -0.3510(14) 0.060(3) Uani 0.420(13) 1 d PU 1
C19A C 0.986(2) -0.0574(15) -0.3552(19) 0.066(3) Uani 0.420(13) 1 d PU 2
C18A C 1.031(3) -0.0374(15) -0.463(2) 0.071(4) Uani 0.420(13) 1 d PU 2
C15A C 0.8631(13) -0.0294(10) -0.3418(11) 0.064(3) Uani 0.580(13) 1 d PU 2

loop_
_atom_site_aniso_label
_atom_site_aniso_U_11
_atom_site_aniso_U_22
_atom_site_aniso_U_33
_atom_site_aniso_U_23
_atom_site_aniso_U_13
_atom_site_aniso_U_12
Cd1 0.0439(3) 0.0317(2) 0.0369(3) 0.00171(18) 0.01569(18) -0.00134(18)
O1 0.068(3) 0.034(2) 0.045(2) -0.0045(18) 0.021(2) -0.0019(19)
O2 0.063(3) 0.037(2) 0.070(3) -0.014(2) 0.025(2) -0.012(2)
O3 0.057(3) 0.158(5) 0.050(3) 0.020(3) 0.018(3) -0.005(3)
O4 0.064(3) 0.169(5) 0.045(3) 0.001(3) 0.023(3) 0.017(3)
N1 0.037(3) 0.045(3) 0.048(3) -0.010(2) 0.014(2) -0.008(2)
N2 0.048(3) 0.045(3) 0.044(3) -0.017(2) 0.017(2) -0.007(2)
N3 0.038(3) 0.036(2) 0.047(3) 0.001(2) 0.016(2) 0.001(2)
N4 0.037(3) 0.031(2) 0.050(3) 0.001(2) 0.012(2) 0.001(2)
C1 0.041(3) 0.030(3) 0.035(3) -0.002(2) 0.003(3) 0.001(2)
C2 0.046(3) 0.041(3) 0.034(3) -0.007(3) 0.008(3) 0.005(3)
C3 0.039(3) 0.040(3) 0.039(3) -0.008(3) 0.007(3) -0.005(2)
C4 0.040(3) 0.034(3) 0.051(4) -0.014(3) 0.012(3) -0.003(2)
C5 0.037(3) 0.035(3) 0.045(4) -0.004(2) 0.011(3) 0.002(2)
C6 0.043(3) 0.030(3) 0.044(4) 0.001(2) 0.003(3) -0.001(2)
C7 0.045(3) 0.030(3) 0.037(3) 0.000(2) -0.002(3) 0.007(3)
C8 0.044(3) 0.049(3) 0.035(3) -0.004(3) 0.013(3) -0.005(3)
C9 0.052(4) 0.085(5) 0.064(5) -0.026(4) 0.034(4) -0.020(4)
C10 0.056(4) 0.091(5) 0.060(4) -0.044(4) 0.025(4) -0.027(4)
C11 0.040(3) 0.032(3) 0.039(3) -0.003(2) 0.008(3) -0.002(2)
C12 0.060(4) 0.040(3) 0.062(4) 0.004(3) 0.029(3) -0.006(3)
C13 0.065(4) 0.032(3) 0.081(5) 0.006(3) 0.032(4) -0.001(3)
C14 0.054(5) 0.181(10) 0.035(4) -0.004(5) 0.012(4) -0.027(6)
O5 0.235(10) 0.126(5) 0.148(8) 0.067(5) 0.007(7) -0.015(6)
C16 0.071(6) 0.117(8) 0.040(6) 0.017(6) 0.020(5) 0.006(6)
C17 0.064(7) 0.133(9) 0.046(7) 0.033(7) 0.014(6) 0.012(8)
C18 0.084(6) 0.083(8) 0.042(6) -0.018(6) 0.027(5) -0.024(6)
C19 0.085(5) 0.086(7) 0.039(5) -0.009(5) 0.029(4) -0.024(6)
C15 0.078(6) 0.077(7) 0.032(5) -0.006(6) 0.025(5) -0.017(6)
C19A 0.079(5) 0.083(8) 0.041(5) -0.007(6) 0.025(5) -0.008(6)
C18A 0.085(6) 0.090(9) 0.044(6) -0.013(7) 0.026(5) -0.016(7)
C15A 0.075(5) 0.087(7) 0.032(4) 0.000(5) 0.019(4) -0.003(6)

loop_
_atom_type_symbol
_atom_type_description
_atom_type_scat_dispersion_real
_atom_type_scat_dispersion_imag
_atom_type_scat_source
C C 0.0033 0.0016 'International Tables Vol C Tables 4.2.6.8 and 6.1.1.4'
H H 0.0000 0.0000 'International Tables Vol C Tables 4.2.6.8 and 6.1.1.4'
Cd Cd -0.8075 1.2024 'International Tables Vol C Tables 4.2.6.8 and 6.1.1.4'
N N 0.0061 0.0033 'International Tables Vol C Tables 4.2.6.8 and 6.1.1.4'
O O 0.0106 0.0060 'International Tables Vol C Tables 4.2.6.8 and 6.1.1.4'

loop_
_geom_angle_atom_site_label_1
_geom_angle_atom_site_label_2
_geom_angle_atom_site_label_3
_geom_angle
_geom_angle_site_symmetry_1
_geom_angle_site_symmetry_3
N3 Cd1 O1 141.71(14) 2_645 .
N3 Cd1 N1 89.50(16) 2_645 2_745
O1 Cd1 N1 95.24(16) . 2_745
N3 Cd1 O4 111.26(19) 2_645 .
O1 Cd1 O4 106.88(18) . .
N1 Cd1 O4 87.78(18) 2_745 .
N3 Cd1 O3 107.49(18) 2_645 .
O1 Cd1 O3 91.69(18) . .
N1 Cd1 O3 142.04(17) 2_745 .
O4 Cd1 O3 54.61(18) . .
N3 Cd1 O2 87.21(14) 2_645 .
O1 Cd1 O2 54.96(12) . .
N1 Cd1 O2 89.47(15) 2_745 .
O4 Cd1 O2 161.29(18) . .
O3 Cd1 O2 124.15(17) . .
N3 Cd1 C14 114.0(2) 2_645 .
O1 Cd1 C14 98.2(2) . .
N1 Cd1 C14 115.1(2) 2_745 .
O4 Cd1 C14 27.8(2) . .
O3 Cd1 C14 27.0(2) . .
O2 Cd1 C14 146.5(2) . .
N3 Cd1 C7 114.63(16) 2_645 .
O1 Cd1 C7 27.61(14) . .
N1 Cd1 C7 90.88(16) 2_745 .
O4 Cd1 C7 134.1(2) . .
O3 Cd1 C7 110.90(19) . .
O2 Cd1 C7 27.45(14) . .
C14 Cd1 C7 124.3(2) . .
C7 O1 Cd1 97.5(3) . .
C7 O2 Cd1 83.7(3) . .
C14 O3 Cd1 92.1(5) . .
C14 O4 Cd1 92.0(5) . .
C8 N1 C9 106.0(5) . .
C8 N1 Cd1 124.6(4) . 2_755
C9 N1 Cd1 127.3(4) . 2_755
C8 N2 C10 107.2(5) . .
C8 N2 C3 124.6(5) . .
C10 N2 C3 127.8(5) . .
C11 N3 C12 105.1(4) . .
C11 N3 Cd1 126.2(3) . 2_655
C12 N3 Cd1 127.3(4) . 2_655
C11 N4 C13 105.6(4) . .
C11 N4 C5 126.5(4) . .
C13 N4 C5 127.9(4) . .
C2 C1 C6 121.5(5) . .
C2 C1 C7 116.7(5) . .
C6 C1 C7 121.7(5) . .
C1 C2 C3 118.1(5) . .
C1 C2 H2 120.9 . .
C3 C2 H2 120.9 . .
C2 C3 C4 121.1(5) . .
C2 C3 N2 117.8(5) . .
C4 C3 N2 121.0(5) . .
C5 C4 C3 119.6(5) . .
C5 C4 H4 120.2 . .
C3 C4 H4 120.2 . .
C4 C5 C6 120.5(5) . .
C4 C5 N4 119.2(5) . .
C6 C5 N4 120.3(5) . .
C5 C6 C1 119.1(5) . .
C5 C6 H6 120.4 . .
C1 C6 H6 120.4 . .
O2 C7 O1 123.3(5) . .
O2 C7 C1 117.3(5) . .
O1 C7 C1 119.3(5) . .
O2 C7 Cd1 68.8(3) . .
O1 C7 Cd1 54.9(2) . .
C1 C7 Cd1 170.2(4) . .
N1 C8 N2 110.8(5) . .
N1 C8 H8 124.6 . .
N2 C8 H8 124.6 . .
C10 C9 N1 110.1(5) . .
C10 C9 H9 124.9 . .
N1 C9 H9 124.9 . .
C9 C10 N2 105.9(5) . .
C9 C10 H10 127.1 . .
N2 C10 H10 127.1 . .
N3 C11 N4 112.7(5) . .
N3 C11 H11 123.6 . .
N4 C11 H11 123.6 . .
C13 C12 N3 108.7(5) . .
C13 C12 H12 125.6 . .
N3 C12 H12 125.6 . .
C12 C13 N4 107.9(5) . .
C12 C13 H13 126.1 . .
N4 C13 H13 126.1 . .
O3 C14 O4 120.6(7) . .
O3 C14 C15A 112.5(9) . .
O4 C14 C15A 124.6(8) . .
O3 C14 C15 129.2(10) . .
O4 C14 C15 107.7(10) . .
C15A C14 C15 35.3(7) . .
O3 C14 Cd1 60.9(4) . .
O4 C14 Cd1 60.2(4) . .
C15A C14 Cd1 156.9(8) . .
C15 C14 Cd1 165.9(9) . .
C15A C16 C17 120.0(11) . .
C18A C17 C18 24.6(12) 3_754 3_754
C18A C17 C16 125.3(16) 3_754 .
C18 C17 C16 127.7(15) 3_754 .
C17 C18 C18 102.7(19) 3_754 3_754
C17 C18 C19 127.8(16) 3_754 .
C18 C18 C19 126.0(18) 3_754 .
C18 C19 C15 113.8(11) . .
C19 C15 C14 96.5(11) . .
C15A C19A C18A 117.7(19) . .
C17 C18A C19A 120(2) 3_754 .
C17 C18A C18A 104(3) 3_754 3_754
C19A C18A C18A 119(3) . 3_754
C16 C15A C19A 116.7(14) . .
C16 C15A C14 126.4(11) . .
C19A C15A C14 115.6(14) . .

loop_
_geom_bond_atom_site_label_1
_geom_bond_atom_site_label_2
_geom_bond_distance
_geom_bond_site_symmetry_2
Cd1 N3 2.196(4) 2_645
Cd1 O1 2.226(3) .
Cd1 N1 2.275(5) 2_745
Cd1 O4 2.331(4) .
Cd1 O3 2.348(5) .
Cd1 O2 2.530(4) .
Cd1 C14 2.685(7) .
Cd1 C7 2.698(5) .
O1 C7 1.261(6) .
O2 C7 1.251(6) .
O3 C14 1.219(9) .
O4 C14 1.252(9) .
N1 C8 1.298(6) .
N1 C9 1.379(7) .
N1 Cd1 2.275(5) 2_755
N2 C8 1.359(7) .
N2 C10 1.371(7) .
N2 C3 1.436(7) .
N3 C11 1.312(6) .
N3 C12 1.362(6) .
N3 Cd1 2.196(4) 2_655
N4 C11 1.322(6) .
N4 C13 1.355(6) .
N4 C5 1.450(6) .
C1 C2 1.372(7) .
C1 C6 1.384(7) .
C1 C7 1.494(7) .
C2 C3 1.380(7) .
C2 H2 0.9300 .
C3 C4 1.386(7) .
C4 C5 1.360(7) .
C4 H4 0.9300 .
C5 C6 1.380(7) .
C6 H6 0.9300 .
C8 H8 0.9300 .
C9 C10 1.338(8) .
C9 H9 0.9300 .
C10 H10 0.9300 .
C11 H11 0.9300 .
C12 C13 1.340(7) .
C12 H12 0.9300 .
C13 H13 0.9300 .
C14 C15A 1.587(14) .
C14 C15 1.619(17) .
C16 C15A 1.347(17) .
C16 C17 1.409(17) .
C17 C18A 1.22(3) 3_754
C17 C18 1.30(2) 3_754
C18 C17 1.30(2) 3_754
C18 C18 1.37(3) 3_754
C18 C19 1.48(2) .
C19 C15 1.57(2) .
C19A C15A 1.39(3) .
C19A C18A 1.41(3) .
C18A C17 1.22(3) 3_754
C18A C18A 1.55(5) 3_754

loop_
_geom_torsion_atom_site_label_1
_geom_torsion_atom_site_label_2
_geom_torsion_atom_site_label_3
_geom_torsion_atom_site_label_4
_geom_torsion
_geom_torsion_site_symmetry_1
_geom_torsion_site_symmetry_4
N3 Cd1 O1 C7 14.0(5) 2_645 .
N1 Cd1 O1 C7 -81.8(3) 2_745 .
O4 Cd1 O1 C7 -171.1(3) . .
O3 Cd1 O1 C7 135.5(3) . .
O2 Cd1 O1 C7 3.8(3) . .
C14 Cd1 O1 C7 161.8(4) . .
N3 Cd1 O2 C7 -177.6(3) 2_645 .
O1 Cd1 O2 C7 -3.9(3) . .
N1 Cd1 O2 C7 92.9(3) 2_745 .
O4 Cd1 O2 C7 11.4(7) . .
O3 Cd1 O2 C7 -68.3(4) . .
C14 Cd1 O2 C7 -46.0(5) . .
N3 Cd1 O3 C14 -108.7(5) 2_645 .
O1 Cd1 O3 C14 105.0(5) . .
N1 Cd1 O3 C14 4.2(7) 2_745 .
O4 Cd1 O3 C14 -4.6(5) . .
O2 Cd1 O3 C14 152.6(5) . .
C7 Cd1 O3 C14 125.3(5) . .
N3 Cd1 O4 C14 101.4(5) 2_645 .
O1 Cd1 O4 C14 -75.2(5) . .
N1 Cd1 O4 C14 -170.0(5) 2_745 .
O3 Cd1 O4 C14 4.5(5) . .
O2 Cd1 O4 C14 -88.3(7) . .
C7 Cd1 O4 C14 -81.0(6) . .
C6 C1 C2 C3 0.4(8) . .
C7 C1 C2 C3 -176.5(5) . .
C1 C2 C3 C4 -2.0(8) . .
C1 C2 C3 N2 174.6(5) . .
C8 N2 C3 C2 -151.5(5) . .
C10 N2 C3 C2 19.8(9) . .
C8 N2 C3 C4 25.1(8) . .
C10 N2 C3 C4 -163.6(7) . .
C2 C3 C4 C5 2.5(9) . .
N2 C3 C4 C5 -174.0(5) . .
C3 C4 C5 C6 -1.4(8) . .
C3 C4 C5 N4 178.9(5) . .
C11 N4 C5 C4 42.7(8) . .
C13 N4 C5 C4 -135.9(6) . .
C11 N4 C5 C6 -137.0(6) . .
C13 N4 C5 C6 44.4(8) . .
C4 C5 C6 C1 -0.1(8) . .
N4 C5 C6 C1 179.5(5) . .
C2 C1 C6 C5 0.6(8) . .
C7 C1 C6 C5 177.4(5) . .
Cd1 O2 C7 O1 6.7(5) . .
Cd1 O2 C7 C1 -171.6(4) . .
Cd1 O1 C7 O2 -7.6(6) . .
Cd1 O1 C7 C1 170.6(4) . .
C2 C1 C7 O2 159.4(5) . .
C6 C1 C7 O2 -17.6(8) . .
C2 C1 C7 O1 -19.0(7) . .
C6 C1 C7 O1 164.0(5) . .
C2 C1 C7 Cd1 32(3) . .
C6 C1 C7 Cd1 -145(2) . .
N3 Cd1 C7 O2 2.7(4) 2_645 .
O1 Cd1 C7 O2 173.2(5) . .
N1 Cd1 C7 O2 -87.2(3) 2_745 .
O4 Cd1 C7 O2 -174.9(3) . .
O3 Cd1 C7 O2 124.6(3) . .
C14 Cd1 C7 O2 151.2(3) . .
N3 Cd1 C7 O1 -170.5(3) 2_645 .
N1 Cd1 C7 O1 99.7(3) 2_745 .
O4 Cd1 C7 O1 11.9(4) . .
O3 Cd1 C7 O1 -48.5(4) . .
O2 Cd1 C7 O1 -173.2(5) . .
C14 Cd1 C7 O1 -21.9(4) . .
N3 Cd1 C7 C1 133(2) 2_645 .
O1 Cd1 C7 C1 -56(2) . .
N1 Cd1 C7 C1 43(2) 2_745 .
O4 Cd1 C7 C1 -44(2) . .
O3 Cd1 C7 C1 -105(2) . .
O2 Cd1 C7 C1 130(2) . .
C14 Cd1 C7 C1 -78(2) . .
C9 N1 C8 N2 -0.4(7) . .
Cd1 N1 C8 N2 -164.7(3) 2_755 .
C10 N2 C8 N1 0.3(7) . .
C3 N2 C8 N1 173.1(5) . .
C8 N1 C9 C10 0.3(8) . .
Cd1 N1 C9 C10 164.1(5) 2_755 .
N1 C9 C10 N2 -0.1(9) . .
C8 N2 C10 C9 -0.1(8) . .
C3 N2 C10 C9 -172.6(6) . .
C12 N3 C11 N4 -0.3(7) . .
Cd1 N3 C11 N4 -167.4(4) 2_655 .
C13 N4 C11 N3 0.1(7) . .
C5 N4 C11 N3 -178.7(5) . .
C11 N3 C12 C13 0.4(7) . .
Cd1 N3 C12 C13 167.3(4) 2_655 .
N3 C12 C13 N4 -0.4(8) . .
C11 N4 C13 C12 0.2(7) . .
C5 N4 C13 C12 179.0(5) . .
Cd1 O3 C14 O4 8.2(9) . .
Cd1 O3 C14 C15A -155.4(7) . .
Cd1 O3 C14 C15 168.0(11) . .
Cd1 O4 C14 O3 -8.3(9) . .
Cd1 O4 C14 C15A 153.2(9) . .
Cd1 O4 C14 C15 -172.0(8) . .
N3 Cd1 C14 O3 81.4(6) 2_645 .
O1 Cd1 C14 O3 -77.4(5) . .
N1 Cd1 C14 O3 -177.1(5) 2_745 .
O4 Cd1 C14 O3 171.8(9) . .
O2 Cd1 C14 O3 -43.6(7) . .
C7 Cd1 C14 O3 -67.3(6) . .
N3 Cd1 C14 O4 -90.4(5) 2_645 .
O1 Cd1 C14 O4 110.8(5) . .
N1 Cd1 C14 O4 11.0(6) 2_745 .
O3 Cd1 C14 O4 -171.8(9) . .
O2 Cd1 C14 O4 144.5(5) . .
C7 Cd1 C14 O4 120.9(5) . .
N3 Cd1 C14 C15A 160.5(18) 2_645 .
O1 Cd1 C14 C15A 1.7(19) . .
N1 Cd1 C14 C15A -98.1(18) 2_745 .
O4 Cd1 C14 C15A -109.1(19) . .
O3 Cd1 C14 C15A 79.0(19) . .
O2 Cd1 C14 C15A 35(2) . .
C7 Cd1 C14 C15A 11.7(19) . .
N3 Cd1 C14 C15 -57(3) 2_645 .
O1 Cd1 C14 C15 144(3) . .
N1 Cd1 C14 C15 44(3) 2_745 .
O4 Cd1 C14 C15 33(3) . .
O3 Cd1 C14 C15 -139(3) . .
O2 Cd1 C14 C15 178(3) . .
C7 Cd1 C14 C15 154(3) . .
C15A C16 C17 C18A -29(3) . 3_754
C15A C16 C17 C18 2(3) . 3_754
C17 C18 C19 C15 -106.3(19) 3_754 .
C18 C18 C19 C15 49(3) 3_754 .
C18 C19 C15 C14 -165.3(11) . .
O3 C14 C15 C19 113.3(13) . .
O4 C14 C15 C19 -84.9(12) . .
C15A C14 C15 C19 40.7(11) . .
Cd1 C14 C15 C19 -115(3) . .
C15A C19A C18A C17 151(2) . 3_754
C15A C19A C18A C18A 22(3) . 3_754
C17 C16 C15A C19A -2(2) . .
C17 C16 C15A C14 -168.7(14) . .
C18A C19A C15A C16 2(3) . .
C18A C19A C15A C14 169.5(15) . .
O3 C14 C15A C16 -15.8(19) . .
O4 C14 C15A C16 -178.6(14) . .
C15 C14 C15A C16 111(2) . .
Cd1 C14 C15A C16 -84(2) . .
O3 C14 C15A C19A 177.8(13) . .
O4 C14 C15A C19A 15.0(19) . .
C15 C14 C15A C19A -55.4(16) . .
Cd1 C14 C15A C19A 109.6(19) . .
